data_7151481
loop_
_publ_author_name
'Liang, Hongze'
'Ito, Shigekazu'
'Yoshifuji, Masaaki'

_publ_section_title
;
 Preparation, structure and coordination properties of
 3,3-bis(diisopropylamino)-3-thioxo-1-(2,4,6-tri-tert-butylphenyl)-1,3-diphosphapropene
;
_journal_issue 17
_journal_name_full 'Organic &amp;  Biomolecular Chemistry'
_journal_page_first 3054
_journal_paper_doi 10.1039/b305216h
_journal_volume 1
_journal_year 2003
_chemical_formula_moiety 'C31 H57 Cl3 N2 P2 Pt S '
_chemical_formula_sum 'C31 H57 Cl3 N2 P2 Pt S'
_chemical_formula_weight 853.26
_space_group_IT_number 14
_symmetry_cell_setting monoclinic
_symmetry_Int_Tables_number 14
_symmetry_space_group_name_Hall '-P 2yab'
_symmetry_space_group_name_H-M 'P 1 21/a 1'
_audit_creation_date 'Fri Oct 18 13:03:13 2002'
_audit_creation_method 'by teXsan'
_cell_angle_alpha 90
_cell_angle_beta 92.524(2)
_cell_angle_gamma 90
_cell_formula_units_Z 4
_cell_length_a 11.0215(6)
_cell_length_b 21.108(1)
_cell_length_c 16.2925(5)
_cell_measurement_reflns_used 16504
_cell_measurement_temperature 296.2
_cell_measurement_theta_max 25.3
_cell_measurement_theta_min 2.1
_cell_volume 3786.6(3)
_computing_cell_refinement PROCESS-AUTO
_computing_data_collection PROCESS-AUTO
_computing_data_reduction 'teXsan Ver. 1.10'
_computing_publication_material 'teXsan Ver. 1.10'
_computing_structure_refinement 'teXsan Ver. 1.10'
_computing_structure_solution SIR92
_diffrn_measured_fraction_theta_full 0.9144
_diffrn_measured_fraction_theta_max 0.9144
_diffrn_measurement_device_type 'Rigaku RAXIS-IV Imaging Plate'
_diffrn_measurement_method \w
_diffrn_radiation_type 'Mo K\a'
_diffrn_radiation_wavelength 0.7107
_diffrn_reflns_av_R_equivalents 0.035
_diffrn_reflns_limit_h_max 13
_diffrn_reflns_limit_h_min 0
_diffrn_reflns_limit_k_max 25
_diffrn_reflns_limit_k_min 0
_diffrn_reflns_limit_l_max 19
_diffrn_reflns_limit_l_min -19
_diffrn_reflns_number 17979
_diffrn_reflns_theta_full 25.34
_diffrn_reflns_theta_max 25.34
_exptl_absorpt_coefficient_mu 4.064
_exptl_absorpt_correction_T_max 0.362
_exptl_absorpt_correction_T_min 0.233
_exptl_absorpt_correction_type multi-scan
_exptl_absorpt_process_details '(Higashi, 1995)'
_exptl_crystal_colour unknown
_exptl_crystal_density_diffrn 1.497
_exptl_crystal_density_method 'not measured'
_exptl_crystal_description prism
_exptl_crystal_size_max 0.400
_exptl_crystal_size_mid 0.300
_exptl_crystal_size_min 0.250
_refine_diff_density_max 1.16
_refine_diff_density_min -2.05
_refine_ls_extinction_method none
_refine_ls_goodness_of_fit_ref 1.571
_refine_ls_hydrogen_treatment noref
_refine_ls_number_parameters 361
_refine_ls_number_reflns 5429
_refine_ls_R_factor_gt 0.0406
_refine_ls_shift/su_max 0.0039
_refine_ls_structure_factor_coef F
_refine_ls_weighting_details 'w = 1/[\s^2^(Fo) + 0.00063|Fo|^2^]'
_refine_ls_weighting_scheme calc
_refine_ls_wR_factor_ref 0.0542
_reflns_number_gt 5429
_reflns_number_total 6348
_reflns_threshold_expression F^2^>2.0\s(F^2^)
_cod_data_source_file b305216h.txt
_cod_data_source_block pt
_cod_original_formula_sum 'C31 H57 Cl3 N2 P2 Pt S '
_cod_database_code 7151481

loop_
_symmetry_equiv_pos_as_xyz
x,y,z
1/2-x,1/2+y,-z
-x,-y,-z
1/2+x,1/2-y,z

loop_
_atom_site_label
_atom_site_type_symbol
_atom_site_fract_x
_atom_site_fract_y
_atom_site_fract_z
_atom_site_U_iso_or_equiv
_atom_site_adp_type
_atom_site_occupancy
_atom_site_calc_flag
_atom_site_refinement_flags
_atom_site_disorder_assembly
_atom_site_disorder_group
Pt(1) Pt 0.99020(2) 0.06204(1) 0.23646(2) 0.03909(8) Uani 1.00 d . . .
Cl(1) Cl 1.3862(1) -0.04443(8) 0.2769(1) 0.0502(5) Uani 1.00 d . . .
Cl(2) Cl 0.8546(2) 0.14665(9) 0.2319(2) 0.0822(7) Uani 1.00 d . . .
Cl(3) Cl 0.8368(2) -0.00555(10) 0.1892(2) 0.0761(7) Uani 1.00 d . . .
S(1) S 1.1328(1) 0.13333(7) 0.2869(1) 0.0423(4) Uani 1.00 d . . .
P(1) P 1.1235(1) -0.01367(7) 0.24586(9) 0.0318(4) Uani 1.00 d . . .
P(2) P 1.2976(1) 0.09265(7) 0.26795(9) 0.0292(4) Uani 1.00 d . . .
N(1) N 1.3923(5) 0.1137(3) 0.3433(3) 0.044(1) Uani 1.00 d . . .
N(2) N 1.3557(4) 0.1127(2) 0.1810(3) 0.031(1) Uani 1.00 d . . .
C(1) C 1.2674(5) 0.0084(3) 0.2638(3) 0.031(1) Uani 1.00 d . . .
C(2) C 1.1123(5) -0.0994(2) 0.2395(3) 0.029(1) Uani 1.00 d . . .
C(3) C 1.1010(5) -0.1360(3) 0.3125(3) 0.037(2) Uani 1.00 d . . .
C(4) C 1.1169(6) -0.2012(3) 0.3058(4) 0.040(2) Uani 1.00 d . . .
C(5) C 1.1401(5) -0.2325(3) 0.2332(4) 0.037(2) Uani 1.00 d . . .
C(6) C 1.1415(5) -0.1955(3) 0.1641(3) 0.038(2) Uani 1.00 d . . .
C(7) C 1.1290(5) -0.1300(3) 0.1638(3) 0.032(1) Uani 1.00 d . . .
C(8) C 1.0724(7) -0.1109(3) 0.3993(4) 0.051(2) Uani 1.00 d . . .
C(9) C 1.189(1) -0.0923(8) 0.4438(6) 0.156(6) Uani 1.00 d . . .
C(10) C 0.989(1) -0.0547(5) 0.3983(7) 0.115(5) Uani 1.00 d . . .
C(11) C 1.008(1) -0.1609(4) 0.4494(6) 0.096(4) Uani 1.00 d . . .
C(12) C 1.1593(7) -0.3042(3) 0.2273(4) 0.053(2) Uani 1.00 d . . .
C(13) C 1.145(1) -0.3390(4) 0.3067(5) 0.093(3) Uani 1.00 d . . .
C(14) C 1.066(1) -0.3319(4) 0.1663(5) 0.097(4) Uani 1.00 d . . .
C(15) C 1.2817(9) -0.3167(4) 0.1922(8) 0.117(4) Uani 1.00 d . . .
C(16) C 1.1328(6) -0.1016(3) 0.0755(4) 0.042(2) Uani 1.00 d . . .
C(17) C 1.0299(9) -0.1313(4) 0.0211(4) 0.078(3) Uani 1.00 d . . .
C(18) C 1.2558(8) -0.1157(5) 0.0397(6) 0.085(3) Uani 1.00 d . . .
C(19) C 1.1145(8) -0.0305(3) 0.0683(4) 0.062(2) Uani 1.00 d . . .
C(20) C 1.5261(6) 0.1223(4) 0.3290(5) 0.058(2) Uani 1.00 d . . .
C(21) C 1.6038(8) 0.0702(5) 0.3686(7) 0.085(3) Uani 1.00 d . . .
C(22) C 1.5737(8) 0.1867(4) 0.3567(6) 0.081(3) Uani 1.00 d . . .
C(23) C 1.3541(9) 0.1226(5) 0.4300(5) 0.077(3) Uani 1.00 d . . .
C(24) C 1.3047(9) 0.1874(5) 0.4467(5) 0.088(3) Uani 1.00 d . . .
C(25) C 1.316(2) 0.0708(6) 0.4706(8) 0.196(8) Uani 1.00 d . . .
C(26) C 1.3604(6) 0.1832(3) 0.1654(4) 0.044(2) Uani 1.00 d . . .
C(27) C 1.2577(7) 0.2071(4) 0.1098(5) 0.065(2) Uani 1.00 d . . .
C(28) C 1.4835(7) 0.2066(4) 0.1379(5) 0.065(2) Uani 1.00 d . . .
C(29) C 1.3955(7) 0.0656(3) 0.1205(5) 0.053(2) Uani 1.00 d . . .
C(30) C 1.5338(9) 0.0526(4) 0.1289(7) 0.089(4) Uani 1.00 d . . .
C(31) C 1.348(1) 0.0797(4) 0.0325(5) 0.084(3) Uani 1.00 d . . .
H(1) H 1.1080 -0.2268 0.3549 0.0501 Uiso 1.00 calc . . .
H(2) H 1.1533 -0.2159 0.1116 0.0453 Uiso 1.00 calc . . .
H(3) H 1.1806 -0.0802 0.4980 0.1854 Uiso 1.00 calc . . .
H(4) H 1.2429 -0.1327 0.4483 0.1854 Uiso 1.00 calc . . .
H(5) H 1.2357 -0.0640 0.4146 0.1854 Uiso 1.00 calc . . .
H(6) H 0.9681 -0.0402 0.4499 0.1355 Uiso 1.00 calc . . .
H(7) H 1.0169 -0.0204 0.3658 0.1355 Uiso 1.00 calc . . .
H(8) H 0.9086 -0.0671 0.3692 0.1355 Uiso 1.00 calc . . .
H(9) H 0.9893 -0.1430 0.5027 0.1223 Uiso 1.00 calc . . .
H(10) H 1.0530 -0.1972 0.4569 0.1223 Uiso 1.00 calc . . .
H(11) H 0.9300 -0.1705 0.4223 0.1223 Uiso 1.00 calc . . .
H(12) H 1.2067 -0.3245 0.3474 0.1052 Uiso 1.00 calc . . .
H(13) H 1.0684 -0.3311 0.3272 0.1052 Uiso 1.00 calc . . .
H(14) H 1.1569 -0.3832 0.2996 0.1052 Uiso 1.00 calc . . .
H(15) H 0.9818 -0.3232 0.1858 0.1131 Uiso 1.00 calc . . .
H(16) H 1.0705 -0.3751 0.1579 0.1131 Uiso 1.00 calc . . .
H(17) H 1.0653 -0.3101 0.1135 0.1131 Uiso 1.00 calc . . .
H(18) H 1.3025 -0.3601 0.1905 0.1254 Uiso 1.00 calc . . .
H(19) H 1.2918 -0.2973 0.1412 0.1254 Uiso 1.00 calc . . .
H(20) H 1.3481 -0.2972 0.2302 0.1254 Uiso 1.00 calc . . .
H(21) H 1.0361 -0.0184 0.0894 0.0714 Uiso 1.00 calc . . .
H(22) H 1.1751 -0.0075 0.1002 0.0714 Uiso 1.00 calc . . .
H(23) H 1.1150 -0.0160 0.0129 0.0714 Uiso 1.00 calc . . .
H(24) H 0.9498 -0.1195 0.0415 0.0949 Uiso 1.00 calc . . .
H(25) H 1.0322 -0.1766 0.0216 0.0949 Uiso 1.00 calc . . .
H(26) H 1.0294 -0.1173 -0.0347 0.0949 Uiso 1.00 calc . . .
H(27) H 1.2722 -0.1610 0.0412 0.1010 Uiso 1.00 calc . . .
H(28) H 1.2560 -0.1037 -0.0180 0.1010 Uiso 1.00 calc . . .
H(29) H 1.3203 -0.0947 0.0679 0.1010 Uiso 1.00 calc . . .
H(30) H 1.5360 0.1188 0.2696 0.0751 Uiso 1.00 calc . . .
H(31) H 1.5963 0.0729 0.4276 0.0986 Uiso 1.00 calc . . .
H(32) H 1.5766 0.0298 0.3511 0.0986 Uiso 1.00 calc . . .
H(33) H 1.6867 0.0756 0.3573 0.0986 Uiso 1.00 calc . . .
H(34) H 1.5672 0.1916 0.4135 0.0953 Uiso 1.00 calc . . .
H(35) H 1.5320 0.2200 0.3280 0.0953 Uiso 1.00 calc . . .
H(36) H 1.6597 0.1905 0.3444 0.0953 Uiso 1.00 calc . . .
H(37) H 1.4301 0.1247 0.4598 0.0896 Uiso 1.00 calc . . .
H(38) H 1.3570 0.2194 0.4257 0.0997 Uiso 1.00 calc . . .
H(39) H 1.2961 0.1940 0.5033 0.0997 Uiso 1.00 calc . . .
H(40) H 1.2261 0.1923 0.4186 0.0997 Uiso 1.00 calc . . .
H(41) H 1.2918 0.0776 0.5229 0.1291 Uiso 1.00 calc . . .
H(42) H 1.2203 0.0642 0.4406 0.1291 Uiso 1.00 calc . . .
H(43) H 1.3470 0.0338 0.4578 0.1291 Uiso 1.00 calc . . .
H(44) H 1.3504 0.2033 0.2192 0.0562 Uiso 1.00 calc . . .
H(45) H 1.1795 0.1952 0.1297 0.0792 Uiso 1.00 calc . . .
H(46) H 1.2625 0.1892 0.0557 0.0792 Uiso 1.00 calc . . .
H(47) H 1.2580 0.2523 0.1043 0.0792 Uiso 1.00 calc . . .
H(48) H 1.5001 0.1878 0.0862 0.0771 Uiso 1.00 calc . . .
H(49) H 1.4855 0.2512 0.1331 0.0771 Uiso 1.00 calc . . .
H(50) H 1.5480 0.1937 0.1769 0.0771 Uiso 1.00 calc . . .
H(51) H 1.3582 0.0257 0.1350 0.0646 Uiso 1.00 calc . . .
H(52) H 1.5562 0.0398 0.1823 0.1063 Uiso 1.00 calc . . .
H(53) H 1.5753 0.0899 0.1144 0.1063 Uiso 1.00 calc . . .
H(54) H 1.5532 0.0195 0.0907 0.1063 Uiso 1.00 calc . . .
H(55) H 1.3855 0.1196 0.0136 0.1058 Uiso 1.00 calc . . .
H(56) H 1.3703 0.0479 -0.0057 0.1058 Uiso 1.00 calc . . .
H(57) H 1.2633 0.0859 0.0288 0.1058 Uiso 1.00 calc . . .

loop_
_atom_site_aniso_label
_atom_site_aniso_U_11
_atom_site_aniso_U_22
_atom_site_aniso_U_33
_atom_site_aniso_U_12
_atom_site_aniso_U_13
_atom_site_aniso_U_23
Pt(1) 0.0279(1) 0.0250(1) 0.0648(2) 0.00387(9) 0.0067(1) 0.0046(1)
Cl(1) 0.0349(8) 0.0341(8) 0.081(1) 0.0116(6) -0.0013(8) 0.0002(8)
Cl(2) 0.0455(10) 0.040(1) 0.162(2) 0.0206(8) 0.020(1) 0.016(1)
Cl(3) 0.0385(9) 0.053(1) 0.135(2) -0.0055(8) -0.018(1) -0.002(1)
S(1) 0.0349(8) 0.0268(8) 0.066(1) 0.0004(6) 0.0169(7) -0.0105(7)
P(1) 0.0290(7) 0.0204(7) 0.0457(8) 0.0021(6) 0.0010(6) -0.0010(6)
P(2) 0.0282(7) 0.0238(7) 0.0358(8) 0.0003(6) 0.0049(6) -0.0042(6)
N(1) 0.043(3) 0.045(3) 0.042(3) -0.010(2) 0.002(2) -0.007(2)
N(2) 0.035(2) 0.027(2) 0.031(2) 0.002(2) 0.010(2) -0.001(2)
C(1) 0.025(3) 0.023(3) 0.046(3) 0.003(2) 0.006(2) 0.000(2)
C(2) 0.027(3) 0.022(3) 0.038(3) -0.002(2) 0.003(2) 0.000(2)
C(3) 0.040(3) 0.034(3) 0.035(3) -0.001(2) -0.005(3) -0.006(2)
C(4) 0.050(4) 0.027(3) 0.044(3) -0.004(3) 0.001(3) 0.008(3)
C(5) 0.039(3) 0.028(3) 0.044(3) 0.000(2) -0.001(3) -0.003(2)
C(6) 0.046(3) 0.029(3) 0.038(3) 0.003(3) -0.002(3) -0.004(2)
C(7) 0.032(3) 0.030(3) 0.034(3) 0.000(2) -0.003(2) 0.004(2)
C(8) 0.066(5) 0.043(4) 0.043(4) -0.009(3) 0.009(3) 0.000(3)
C(9) 0.096(9) 0.31(2) 0.058(6) -0.06(1) -0.002(6) -0.065(9)
C(10) 0.20(1) 0.076(7) 0.075(7) 0.048(7) 0.072(8) 0.006(5)
C(11) 0.16(1) 0.058(6) 0.073(6) 0.010(6) 0.064(6) 0.013(5)
C(12) 0.067(5) 0.024(3) 0.068(4) 0.002(3) 0.007(4) -0.002(3)
C(13) 0.18(1) 0.038(4) 0.064(5) 0.010(6) -0.003(6) 0.008(4)
C(14) 0.18(1) 0.042(5) 0.071(6) -0.029(6) -0.006(6) -0.012(4)
C(15) 0.094(7) 0.042(5) 0.22(1) 0.027(5) 0.061(8) 0.011(7)
C(16) 0.049(4) 0.043(4) 0.034(3) 0.001(3) 0.002(3) 0.008(3)
C(17) 0.117(7) 0.066(5) 0.047(4) -0.028(5) -0.025(4) 0.008(4)
C(18) 0.083(6) 0.090(7) 0.084(6) 0.013(5) 0.037(5) 0.034(5)
C(19) 0.098(6) 0.049(4) 0.036(3) -0.007(4) -0.018(4) 0.014(3)
C(20) 0.045(4) 0.065(5) 0.064(4) -0.013(3) -0.005(3) -0.008(4)
C(21) 0.054(5) 0.097(8) 0.101(7) -0.004(4) -0.026(5) 0.009(5)
C(22) 0.066(5) 0.079(6) 0.098(6) -0.033(5) -0.011(5) -0.009(5)
C(23) 0.100(7) 0.088(7) 0.041(4) 0.005(5) -0.001(4) -0.009(4)
C(24) 0.117(8) 0.083(7) 0.065(5) -0.013(6) 0.024(5) -0.042(5)
C(25) 0.43(3) 0.080(9) 0.088(9) -0.06(1) 0.15(1) -0.019(6)
C(26) 0.045(3) 0.031(3) 0.055(4) -0.005(3) 0.008(3) 0.004(3)
C(27) 0.068(5) 0.044(4) 0.082(5) 0.002(4) 0.009(4) 0.017(4)
C(28) 0.061(5) 0.060(5) 0.075(5) -0.022(4) 0.021(4) 0.019(4)
C(29) 0.060(5) 0.044(4) 0.057(4) 0.004(3) 0.031(4) -0.011(3)
C(30) 0.073(6) 0.074(6) 0.126(9) 0.015(5) 0.065(6) -0.004(5)
C(31) 0.145(9) 0.067(6) 0.042(4) -0.004(6) 0.027(5) -0.005(4)

loop_
_atom_type_symbol
_atom_type_description
_atom_type_scat_dispersion_real
_atom_type_scat_dispersion_imag
_atom_type_scat_source
C C 0.003 0.002
;International Tables for Crystallography
(1992, Vol. C, Tables 4.2.6.8 and 6.1.1.1)
;
H H 0.000 0.000
;International Tables for Crystallography
(1992, Vol. C, Table 6.1.1.2)
;
Cl Cl 0.148 0.159
;International Tables for Crystallography
(1992, Vol. C, Tables 4.2.6.8 and 6.1.1.1)
;
N N 0.006 0.003
;International Tables for Crystallography
(1992, Vol. C, Tables 4.2.6.8 and 6.1.1.1)
;
P P 0.102 0.094
;International Tables for Crystallography
(1992, Vol. C, Tables 4.2.6.8 and 6.1.1.1)
;
Pt Pt -1.703 8.390
;International Tables for Crystallography
(1992, Vol. C, Tables 4.2.6.8 and 6.1.1.1)
;
S S 0.125 0.123
;International Tables for Crystallography
(1992, Vol. C, Tables 4.2.6.8 and 6.1.1.1)
;

loop_
_geom_angle_atom_site_label_1
_geom_angle_atom_site_label_2
_geom_angle_atom_site_label_3
_geom_angle
_geom_angle_site_symmetry_1
_geom_angle_site_symmetry_2
_geom_angle_site_symmetry_3
_geom_angle_publ_flag
Cl(2) Pt(1) Cl(3) 90.21(7) . 1_555 1_555 yes
Cl(2) Pt(1) S(1) 86.38(7) . 1_555 1_555 yes
Cl(2) Pt(1) P(1) 176.58(7) . 1_555 1_555 yes
Cl(3) Pt(1) S(1) 176.21(6) . 1_555 1_555 yes
Cl(3) Pt(1) P(1) 92.98(6) . 1_555 1_555 yes
S(1) Pt(1) P(1) 90.39(5) . 1_555 1_555 yes
Pt(1) S(1) P(2) 105.60(7) . 1_555 1_555 yes
Pt(1) P(1) C(1) 116.2(2) . 1_555 1_555 yes
Pt(1) P(1) C(2) 133.2(2) . 1_555 1_555 yes
C(1) P(1) C(2) 110.5(2) . 1_555 1_555 yes
S(1) P(2) N(1) 108.3(2) . 1_555 1_555 yes
S(1) P(2) N(2) 114.0(2) . 1_555 1_555 yes
S(1) P(2) C(1) 104.8(2) . 1_555 1_555 yes
N(1) P(2) N(2) 108.5(3) . 1_555 1_555 yes
N(1) P(2) C(1) 113.9(3) . 1_555 1_555 yes
N(2) P(2) C(1) 107.5(2) . 1_555 1_555 yes
P(2) N(1) C(20) 120.6(4) . 1_555 1_555 yes
P(2) N(1) C(23) 122.8(5) . 1_555 1_555 yes
C(20) N(1) C(23) 116.5(6) . 1_555 1_555 yes
P(2) N(2) C(26) 114.7(4) . 1_555 1_555 yes
P(2) N(2) C(29) 122.8(4) . 1_555 1_555 yes
C(26) N(2) C(29) 122.4(5) . 1_555 1_555 yes
Cl(1) C(1) P(1) 123.5(3) . 1_555 1_555 yes
Cl(1) C(1) P(2) 119.5(3) . 1_555 1_555 yes
P(1) C(1) P(2) 117.0(3) . 1_555 1_555 yes
P(1) C(2) C(3) 120.0(4) . 1_555 1_555 yes
P(1) C(2) C(7) 119.7(4) . 1_555 1_555 yes
C(3) C(2) C(7) 119.9(5) . 1_555 1_555 yes
C(2) C(3) C(4) 117.0(5) . 1_555 1_555 yes
C(2) C(3) C(8) 126.9(5) . 1_555 1_555 yes
C(4) C(3) C(8) 116.1(5) . 1_555 1_555 yes
C(3) C(4) C(5) 124.4(5) . 1_555 1_555 yes
C(4) C(5) C(6) 116.0(5) . 1_555 1_555 yes
C(4) C(5) C(12) 123.6(6) . 1_555 1_555 yes
C(6) C(5) C(12) 120.3(5) . 1_555 1_555 yes
C(5) C(6) C(7) 124.4(5) . 1_555 1_555 yes
C(2) C(7) C(6) 118.0(5) . 1_555 1_555 yes
C(2) C(7) C(16) 129.7(5) . 1_555 1_555 yes
C(6) C(7) C(16) 112.3(5) . 1_555 1_555 yes
C(3) C(8) C(9) 108.9(7) . 1_555 1_555 yes
C(3) C(8) C(10) 114.1(6) . 1_555 1_555 yes
C(3) C(8) C(11) 111.5(6) . 1_555 1_555 yes
C(9) C(8) C(10) 108.0(9) . 1_555 1_555 yes
C(9) C(8) C(11) 109.3(8) . 1_555 1_555 yes
C(10) C(8) C(11) 104.8(7) . 1_555 1_555 yes
C(5) C(12) C(13) 114.2(6) . 1_555 1_555 yes
C(5) C(12) C(14) 109.2(6) . 1_555 1_555 yes
C(5) C(12) C(15) 108.9(6) . 1_555 1_555 yes
C(13) C(12) C(14) 106.6(7) . 1_555 1_555 yes
C(13) C(12) C(15) 111.6(8) . 1_555 1_555 yes
C(14) C(12) C(15) 106.0(8) . 1_555 1_555 yes
C(7) C(16) C(17) 109.0(5) . 1_555 1_555 yes
C(7) C(16) C(18) 109.7(5) . 1_555 1_555 yes
C(7) C(16) C(19) 116.3(5) . 1_555 1_555 yes
C(17) C(16) C(18) 110.1(7) . 1_555 1_555 yes
C(17) C(16) C(19) 105.4(5) . 1_555 1_555 yes
C(18) C(16) C(19) 106.2(6) . 1_555 1_555 yes
N(1) C(20) C(21) 112.4(7) . 1_555 1_555 yes
N(1) C(20) C(22) 112.8(7) . 1_555 1_555 yes
C(21) C(20) C(22) 109.9(6) . 1_555 1_555 yes
N(1) C(23) C(24) 113.8(7) . 1_555 1_555 yes
N(1) C(23) C(25) 117.7(8) . 1_555 1_555 yes
C(24) C(23) C(25) 121(1) . 1_555 1_555 yes
N(2) C(26) C(27) 113.7(5) . 1_555 1_555 yes
N(2) C(26) C(28) 113.8(5) . 1_555 1_555 yes
C(27) C(26) C(28) 111.6(6) . 1_555 1_555 yes
N(2) C(29) C(30) 112.3(6) . 1_555 1_555 yes
N(2) C(29) C(31) 113.1(6) . 1_555 1_555 yes
C(30) C(29) C(31) 114.3(7) . 1_555 1_555 yes

loop_
_geom_bond_atom_site_label_1
_geom_bond_atom_site_label_2
_geom_bond_distance
_geom_bond_site_symmetry_1
_geom_bond_site_symmetry_2
_geom_bond_publ_flag
Pt(1) Cl(2) 2.328(2) . . yes
Pt(1) Cl(3) 2.318(2) . . yes
Pt(1) S(1) 2.301(2) . . yes
Pt(1) P(1) 2.172(1) . . yes
Cl(1) C(1) 1.726(5) . . yes
S(1) P(2) 2.046(2) . . yes
P(1) C(1) 1.666(5) . . yes
P(1) C(2) 1.816(5) . . yes
P(2) N(1) 1.638(5) . . yes
P(2) N(2) 1.636(5) . . yes
P(2) C(1) 1.810(6) . . yes
N(1) C(20) 1.514(8) . . yes
N(1) C(23) 1.503(9) . . yes
N(2) C(26) 1.510(7) . . yes
N(2) C(29) 1.479(8) . . yes
C(2) C(3) 1.430(8) . . yes
C(2) C(7) 1.411(8) . . yes
C(3) C(4) 1.392(8) . . yes
C(3) C(8) 1.555(9) . . yes
C(4) C(5) 1.388(8) . . yes
C(5) C(6) 1.371(8) . . yes
C(5) C(12) 1.534(8) . . yes
C(6) C(7) 1.388(8) . . yes
C(7) C(16) 1.561(8) . . yes
C(8) C(9) 1.50(1) . . yes
C(8) C(10) 1.50(1) . . yes
C(8) C(11) 1.53(1) . . yes
C(12) C(13) 1.50(1) . . yes
C(12) C(14) 1.52(1) . . yes
C(12) C(15) 1.51(1) . . yes
C(16) C(17) 1.540(9) . . yes
C(16) C(18) 1.53(1) . . yes
C(16) C(19) 1.519(10) . . yes
C(20) C(21) 1.52(1) . . yes
C(20) C(22) 1.52(1) . . yes
C(23) C(24) 1.50(1) . . yes
C(23) C(25) 1.36(1) . . yes
C(26) C(27) 1.505(10) . . yes
C(26) C(28) 1.529(9) . . yes
C(29) C(30) 1.55(1) . . yes
C(29) C(31) 1.54(1) . . yes

loop_
_geom_contact_atom_site_label_1
_geom_contact_atom_site_label_2
_geom_contact_distance
_geom_contact_site_symmetry_1
_geom_contact_site_symmetry_2
_geom_contact_publ_flag
C(19) C(19) 3.53(1) . 3_755 ?
C(27) C(28) 3.58(1) . 4_455 ?

loop_
_geom_torsion_atom_site_label_1
_geom_torsion_atom_site_label_2
_geom_torsion_atom_site_label_3
_geom_torsion_atom_site_label_4
_geom_torsion
_geom_torsion_site_symmetry_1
_geom_torsion_site_symmetry_2
_geom_torsion_site_symmetry_3
_geom_torsion_site_symmetry_4
_geom_torsion_publ_flag
Pt(1) S(1) P(2) N(1) -146.6(2) 1_555 1_555 1_555 1_555 yes
Pt(1) S(1) P(2) N(2) 92.5(2) 1_555 1_555 1_555 1_555 yes
Pt(1) S(1) P(2) C(1) -24.7(2) 1_555 1_555 1_555 1_555 yes
Pt(1) P(1) C(1) Cl(1) 177.6(3) 1_555 1_555 1_555 1_555 yes
Pt(1) P(1) C(1) P(2) -3.2(4) 1_555 1_555 1_555 1_555 yes
Pt(1) P(1) C(2) C(3) -92.8(4) 1_555 1_555 1_555 1_555 yes
Pt(1) P(1) C(2) C(7) 94.5(5) 1_555 1_555 1_555 1_555 yes
Cl(1) C(1) P(1) C(2) -1.7(5) 1_555 1_555 1_555 1_555 yes
Cl(1) C(1) P(2) S(1) -162.2(3) 1_555 1_555 1_555 1_555 yes
Cl(1) C(1) P(2) N(1) -44.0(4) 1_555 1_555 1_555 1_555 yes
Cl(1) C(1) P(2) N(2) 76.3(4) 1_555 1_555 1_555 1_555 yes
Cl(2) Pt(1) S(1) P(2) -160.8(1) 1_555 1_555 1_555 1_555 yes
Cl(2) Pt(1) P(1) C(1) -30(1) 1_555 1_555 1_555 1_555 yes
Cl(2) Pt(1) P(1) C(2) 148(1) 1_555 1_555 1_555 1_555 yes
Cl(3) Pt(1) S(1) P(2) 173(1) 1_555 1_555 1_555 1_555 yes
Cl(3) Pt(1) P(1) C(1) 170.0(2) 1_555 1_555 1_555 1_555 yes
Cl(3) Pt(1) P(1) C(2) -10.9(3) 1_555 1_555 1_555 1_555 yes
S(1) Pt(1) P(1) C(1) -11.7(2) 1_555 1_555 1_555 1_555 yes
S(1) Pt(1) P(1) C(2) 167.4(3) 1_555 1_555 1_555 1_555 yes
S(1) P(2) N(1) C(20) -147.7(5) 1_555 1_555 1_555 1_555 yes
S(1) P(2) N(1) C(23) 35.1(6) 1_555 1_555 1_555 1_555 yes
S(1) P(2) N(2) C(26) 51.1(4) 1_555 1_555 1_555 1_555 yes
S(1) P(2) N(2) C(29) -126.2(5) 1_555 1_555 1_555 1_555 yes
S(1) P(2) C(1) P(1) 18.6(4) 1_555 1_555 1_555 1_555 yes
P(1) Pt(1) S(1) P(2) 20.37(9) 1_555 1_555 1_555 1_555 yes
P(1) C(1) P(2) N(1) 136.8(3) 1_555 1_555 1_555 1_555 yes
P(1) C(1) P(2) N(2) -102.9(4) 1_555 1_555 1_555 1_555 yes
P(1) C(2) C(3) C(4) -167.7(4) 1_555 1_555 1_555 1_555 yes
P(1) C(2) C(3) C(8) 12.4(8) 1_555 1_555 1_555 1_555 yes
P(1) C(2) C(7) C(6) 168.7(4) 1_555 1_555 1_555 1_555 yes
P(1) C(2) C(7) C(16) -13.1(8) 1_555 1_555 1_555 1_555 yes
P(2) N(1) C(20) C(21) -108.7(7) 1_555 1_555 1_555 1_555 yes
P(2) N(1) C(20) C(22) 126.3(6) 1_555 1_555 1_555 1_555 yes
P(2) N(1) C(23) C(24) -85.5(9) 1_555 1_555 1_555 1_555 yes
P(2) N(1) C(23) C(25) 65(1) 1_555 1_555 1_555 1_555 yes
P(2) N(2) C(26) C(27) -98.8(6) 1_555 1_555 1_555 1_555 yes
P(2) N(2) C(26) C(28) 131.9(5) 1_555 1_555 1_555 1_555 yes
P(2) N(2) C(29) C(30) -96.9(7) 1_555 1_555 1_555 1_555 yes
P(2) N(2) C(29) C(31) 131.8(6) 1_555 1_555 1_555 1_555 yes
P(2) C(1) P(1) C(2) 177.5(3) 1_555 1_555 1_555 1_555 yes
N(1) P(2) N(2) C(26) -69.6(4) 1_555 1_555 1_555 1_555 yes
N(1) P(2) N(2) C(29) 113.1(5) 1_555 1_555 1_555 1_555 yes
N(2) P(2) N(1) C(20) -23.5(6) 1_555 1_555 1_555 1_555 yes
N(2) P(2) N(1) C(23) 159.3(6) 1_555 1_555 1_555 1_555 yes
C(1) P(1) C(2) C(3) 86.3(5) 1_555 1_555 1_555 1_555 yes
C(1) P(1) C(2) C(7) -86.3(5) 1_555 1_555 1_555 1_555 yes
C(1) P(2) N(1) C(20) 96.2(5) 1_555 1_555 1_555 1_555 yes
C(1) P(2) N(1) C(23) -81.0(7) 1_555 1_555 1_555 1_555 yes
C(1) P(2) N(2) C(26) 166.7(4) 1_555 1_555 1_555 1_555 yes
C(1) P(2) N(2) C(29) -10.6(5) 1_555 1_555 1_555 1_555 yes
C(2) C(3) C(4) C(5) -1.5(9) 1_555 1_555 1_555 1_555 yes
C(2) C(3) C(8) C(9) -87.0(10) 1_555 1_555 1_555 1_555 yes
C(2) C(3) C(8) C(10) 33(1) 1_555 1_555 1_555 1_555 yes
C(2) C(3) C(8) C(11) 152.3(7) 1_555 1_555 1_555 1_555 yes
C(2) C(7) C(6) C(5) -0.8(9) 1_555 1_555 1_555 1_555 yes
C(2) C(7) C(16) C(17) -119.7(7) 1_555 1_555 1_555 1_555 yes
C(2) C(7) C(16) C(18) 119.7(7) 1_555 1_555 1_555 1_555 yes
C(2) C(7) C(16) C(19) -0.8(9) 1_555 1_555 1_555 1_555 yes
C(3) C(2) C(7) C(6) -4.0(8) 1_555 1_555 1_555 1_555 yes
C(3) C(2) C(7) C(16) 174.3(5) 1_555 1_555 1_555 1_555 yes
C(3) C(4) C(5) C(6) -3.0(9) 1_555 1_555 1_555 1_555 yes
C(3) C(4) C(5) C(12) 179.0(6) 1_555 1_555 1_555 1_555 yes
C(4) C(3) C(2) C(7) 5.0(8) 1_555 1_555 1_555 1_555 yes
C(4) C(3) C(8) C(9) 93.1(9) 1_555 1_555 1_555 1_555 yes
C(4) C(3) C(8) C(10) -146.1(8) 1_555 1_555 1_555 1_555 yes
C(4) C(3) C(8) C(11) -27.6(9) 1_555 1_555 1_555 1_555 yes
C(4) C(5) C(6) C(7) 4.2(9) 1_555 1_555 1_555 1_555 yes
C(4) C(5) C(12) C(13) 2.6(10) 1_555 1_555 1_555 1_555 yes
C(4) C(5) C(12) C(14) 121.8(8) 1_555 1_555 1_555 1_555 yes
C(4) C(5) C(12) C(15) -122.8(8) 1_555 1_555 1_555 1_555 yes
C(5) C(4) C(3) C(8) 178.4(6) 1_555 1_555 1_555 1_555 yes
C(5) C(6) C(7) C(16) -179.3(6) 1_555 1_555 1_555 1_555 yes
C(6) C(5) C(12) C(13) -175.3(7) 1_555 1_555 1_555 1_555 yes
C(6) C(5) C(12) C(14) -56.1(9) 1_555 1_555 1_555 1_555 yes
C(6) C(5) C(12) C(15) 59.2(9) 1_555 1_555 1_555 1_555 yes
C(6) C(7) C(16) C(17) 58.7(7) 1_555 1_555 1_555 1_555 yes
C(6) C(7) C(16) C(18) -62.0(7) 1_555 1_555 1_555 1_555 yes
C(6) C(7) C(16) C(19) 177.5(6) 1_555 1_555 1_555 1_555 yes
C(7) C(2) C(3) C(8) -174.9(5) 1_555 1_555 1_555 1_555 yes
C(7) C(6) C(5) C(12) -177.7(6) 1_555 1_555 1_555 1_555 yes
C(20) N(1) C(23) C(24) 97.2(8) 1_555 1_555 1_555 1_555 yes
C(20) N(1) C(23) C(25) -111(1) 1_555 1_555 1_555 1_555 yes
C(21) C(20) N(1) C(23) 68.6(9) 1_555 1_555 1_555 1_555 yes
C(22) C(20) N(1) C(23) -56.4(9) 1_555 1_555 1_555 1_555 yes
C(26) N(2) C(29) C(30) 86.0(7) 1_555 1_555 1_555 1_555 yes
C(26) N(2) C(29) C(31) -45.3(9) 1_555 1_555 1_555 1_555 yes
C(27) C(26) N(2) C(29) 78.5(8) 1_555 1_555 1_555 1_555 yes
C(28) C(26) N(2) C(29) -50.8(8) 1_555 1_555 1_555 1_555 yes
